data_7003761
loop_
_publ_author_name
'Chantler, Victoria L.'
'Chatwin, Sarah L.'
'Jazzar, Rodolphe F. R.'
'Mahon, Mary F.'
'Saker, Olly'
'Whittlesey, Michael K.'

_publ_section_title
;
 Stoichiometric and catalytic reactivity of the N-heterocyclic carbene
 ruthenium hydride complexes [Ru(NHC)(L)(CO)HCl] and
 [Ru(NHC)(L)(CO)H(\h2-BH4)] (L = NHC, PPh3)
;
_journal_issue 19
_journal_name_full 'Dalton Transactions'
_journal_page_first 2603
_journal_page_last 2614
_journal_paper_doi 10.1039/b719373d
_journal_year 2008
_chemical_formula_sum 'C56 H77 Cl N4 O2 Ru'
_chemical_formula_weight 974.74
_chemical_name_systematic
;
?
;
_space_group_IT_number 15
_symmetry_cell_setting monoclinic
_symmetry_space_group_name_Hall '-C 2yc'
_symmetry_space_group_name_H-M 'C 1 2/c 1'
_atom_sites_solution_hydrogens geom
_atom_sites_solution_primary direct
_atom_sites_solution_secondary difmap
_audit_creation_method SHELXL-97
_cell_angle_alpha 90.00
_cell_angle_beta 92.022(1)
_cell_angle_gamma 90.00
_cell_formula_units_Z 8
_cell_length_a 19.6590(3)
_cell_length_b 15.1810(2)
_cell_length_c 35.1910(6)
_cell_measurement_reflns_used 36723
_cell_measurement_temperature 150(2)
_cell_measurement_theta_max 30.034
_cell_measurement_theta_min 2.910
_cell_volume 10496.0(3)
_computing_cell_refinement 'HKL Scalepack (Otwinowski & Minor 1997)'
_computing_data_reduction 'Denzo & Scalepack (Otwinowski & Minor, 1997)'
_computing_molecular_graphics 'ORTEX (P.McArdle, 1995)'
_computing_publication_material 'SHELXL-97/2 (Sheldrick,1997)'
_computing_structure_refinement 'SHELXL-97 (Sheldrick, 1997)'
_computing_structure_solution 'SHELXS-97 (Sheldrick, 1990)'
_diffrn_ambient_temperature 150(2)
_diffrn_measured_fraction_theta_full 0.847
_diffrn_measured_fraction_theta_max 0.847
_diffrn_measurement_device_type KappaCCD
_diffrn_measurement_method KappaCCD
_diffrn_radiation_monochromator graphite
_diffrn_radiation_source 'fine-focus sealed tube'
_diffrn_radiation_type MoK\a
_diffrn_radiation_wavelength 0.71073
_diffrn_reflns_av_R_equivalents 0.0608
_diffrn_reflns_av_sigmaI/netI 0.1025
_diffrn_reflns_limit_h_max 27
_diffrn_reflns_limit_h_min -27
_diffrn_reflns_limit_k_max 21
_diffrn_reflns_limit_k_min -21
_diffrn_reflns_limit_l_max 49
_diffrn_reflns_limit_l_min -39
_diffrn_reflns_number 33921
_diffrn_reflns_theta_full 29.99
_diffrn_reflns_theta_max 29.99
_diffrn_reflns_theta_min 3.55
_exptl_absorpt_coefficient_mu 0.393
_exptl_absorpt_correction_T_max 0.93
_exptl_absorpt_correction_T_min 0.85
_exptl_absorpt_correction_type multi-scan
_exptl_absorpt_process_details
;
?
;
_exptl_crystal_density_diffrn 1.234
_exptl_crystal_density_method 'not measured'
_exptl_crystal_description Block
_exptl_crystal_F_000 4144
_exptl_crystal_size_max 0.35
_exptl_crystal_size_mid 0.30
_exptl_crystal_size_min 0.25
_refine_diff_density_max 0.660
_refine_diff_density_min -0.614
_refine_diff_density_rms 0.077
_refine_ls_extinction_method none
_refine_ls_goodness_of_fit_ref 0.995
_refine_ls_hydrogen_treatment mixed
_refine_ls_matrix_type full
_refine_ls_number_parameters 625
_refine_ls_number_reflns 12955
_refine_ls_number_restraints 13
_refine_ls_restrained_S_all 0.995
_refine_ls_R_factor_all 0.1030
_refine_ls_R_factor_gt 0.0490
_refine_ls_shift/su_max 0.003
_refine_ls_shift/su_mean 0.000
_refine_ls_structure_factor_coef Fsqd
_refine_ls_weighting_details 'calc w=1/[\s^2^(Fo^2^)+(0.0388P)^2^+0.0000P] where P=(Fo^2^+2Fc^2^)/3'
_refine_ls_weighting_scheme calc
_refine_ls_wR_factor_gt 0.0885
_refine_ls_wR_factor_ref 0.1028
_reflns_number_gt 8178
_reflns_number_total 12955
_reflns_threshold_expression >2sigma(I)
_cod_data_source_file b719373d.txt
_cod_data_source_block c:\x-ray\kappa\k07mkw7\maxus\k07mkw7
_cod_depositor_comments
;
The following automatic conversions were performed:
'_symmetry_cell_setting' value 'Monoclinic' changed to 'monoclinic'
according to '/home/saulius/struct/CIF-dictionaries/cif_core.dic'
dictionary named 'cif_core.dic' version 2.4.1 from
2010-06-29.

'_exptl_absorpt_correction_type' value 'Multi-Scan' changed
to 'multi-scan' according to
'/home/saulius/struct/CIF-dictionaries/cif_core.dic' dictionary named
'cif_core.dic' version 2.4.1 from 2010-06-29.

Automatic conversion script
Id: cif_fix_enum 1527 2010-12-29 10:47:43Z saulius 
;
_cod_original_sg_symbol_H-M C2/c
_cod_database_code 7003761

loop_
_symmetry_equiv_pos_as_xyz
'x, y, z'
'-x, y, -z+1/2'
'x+1/2, y+1/2, z'
'-x+1/2, y+1/2, -z+1/2'
'-x, -y, -z'
'x, -y, z-1/2'
'-x+1/2, -y+1/2, -z'
'x+1/2, -y+1/2, z-1/2'

loop_
_atom_site_label
_atom_site_type_symbol
_atom_site_fract_x
_atom_site_fract_y
_atom_site_fract_z
_atom_site_U_iso_or_equiv
_atom_site_adp_type
_atom_site_occupancy
_atom_site_symmetry_multiplicity
_atom_site_calc_flag
_atom_site_refinement_flags
_atom_site_disorder_assembly
_atom_site_disorder_group
Ru1 Ru 0.732179(9) -0.007107(11) 0.619344(6) 0.01931(7) Uani 1 1 d D . .
Cl1 Cl 0.67014(12) -0.09554(14) 0.57378(7) 0.0288(6) Uani 0.50 1 d P A 2
Cl1A Cl 0.78747(11) 0.06588(14) 0.67278(7) 0.0257(6) Uani 0.50 1 d P A 1
O1 O 0.79160(9) 0.12058(11) 0.55938(6) 0.0407(6) Uani 1 1 d . . .
O2 O 0.8033(4) 0.0845(5) 0.6867(2) 0.0359(16) Uani 0.50 1 d PU A 2
O2A O 0.6483(3) -0.1143(4) 0.5616(2) 0.0368(14) Uani 0.50 1 d PU A 1
N1 N 0.85220(9) -0.11419(11) 0.58363(7) 0.0237(5) Uani 1 1 d . . .
N2 N 0.81892(9) -0.17877(12) 0.63449(7) 0.0243(5) Uani 1 1 d . . .
N3 N 0.59514(9) 0.05351(11) 0.65457(6) 0.0231(5) Uani 1 1 d . . .
N4 N 0.63699(9) 0.16054(11) 0.62239(6) 0.0218(5) Uani 1 1 d . . .
C1 C 0.76969(11) 0.07409(15) 0.58127(9) 0.0266(7) Uani 1 1 d . A .
C2 C 0.7760(7) 0.0485(8) 0.6607(3) 0.0193(19) Uani 0.50 1 d PU A 2
C3 C 0.80977(11) -0.10467(14) 0.61309(8) 0.0208(6) Uani 1 1 d . A .
C4 C 0.89507(12) -0.19405(14) 0.58625(9) 0.0310(7) Uani 1 1 d . A .
H4A H 0.9424 -0.1796 0.5945 0.037 Uiso 1 1 calc R . .
H4B H 0.8953 -0.2258 0.5617 0.037 Uiso 1 1 calc R . .
C5 C 0.85997(12) -0.24674(15) 0.61593(8) 0.0316(7) Uani 1 1 d . A .
H5A H 0.8308 -0.2933 0.6042 0.038 Uiso 1 1 calc R . .
H5B H 0.8932 -0.2741 0.6342 0.038 Uiso 1 1 calc R . .
C6 C 0.87551(12) -0.04956(15) 0.55704(9) 0.0266(7) Uani 1 1 d . A .
C7 C 0.85392(13) -0.05604(16) 0.51895(10) 0.0315(7) Uani 1 1 d . . .
C8 C 0.88058(14) 0.00437(17) 0.49329(10) 0.0408(8) Uani 1 1 d . A .
H8 H 0.8659 0.0026 0.4673 0.049 Uiso 1 1 calc R . .
C9 C 0.92784(14) 0.06635(18) 0.50537(11) 0.0476(10) Uani 1 1 d . . .
H9 H 0.9450 0.1073 0.4877 0.057 Uiso 1 1 calc R A .
C10 C 0.95020(13) 0.06936(17) 0.54252(11) 0.0410(9) Uani 1 1 d . A .
H10 H 0.9833 0.1121 0.5501 0.049 Uiso 1 1 calc R . .
C11 C 0.92585(12) 0.01138(15) 0.56971(10) 0.0320(8) Uani 1 1 d . . .
C12 C 0.80759(14) -0.12901(17) 0.50403(9) 0.0379(8) Uani 1 1 d . A .
H12 H 0.7905 -0.1621 0.5263 0.045 Uiso 1 1 calc R . .
C13 C 0.84792(16) -0.19347(19) 0.47974(10) 0.0527(10) Uani 1 1 d . . .
H13A H 0.8622 -0.1635 0.4567 0.079 Uiso 1 1 calc R A .
H13B H 0.8191 -0.2439 0.4727 0.079 Uiso 1 1 calc R . .
H13C H 0.8882 -0.2141 0.4944 0.079 Uiso 1 1 calc R . .
C14 C 0.74582(14) -0.0946(2) 0.48069(10) 0.0524(9) Uani 1 1 d . . .
H14A H 0.7200 -0.0537 0.4962 0.079 Uiso 1 1 calc R A .
H14B H 0.7166 -0.1441 0.4729 0.079 Uiso 1 1 calc R . .
H14C H 0.7613 -0.0638 0.4581 0.079 Uiso 1 1 calc R . .
C15 C 0.95516(13) 0.01289(17) 0.60970(11) 0.0408(9) Uani 1 1 d . A .
H15 H 0.9295 -0.0308 0.6249 0.049 Uiso 1 1 calc R . .
C16 C 1.03072(13) -0.0147(2) 0.61091(11) 0.0567(11) Uani 1 1 d . . .
H16A H 1.0350 -0.0736 0.5999 0.085 Uiso 1 1 calc R A .
H16B H 1.0482 -0.0153 0.6373 0.085 Uiso 1 1 calc R . .
H16C H 1.0570 0.0274 0.5962 0.085 Uiso 1 1 calc R . .
C17 C 0.94801(15) 0.10427(18) 0.62868(11) 0.0579(11) Uani 1 1 d . . .
H17A H 0.9751 0.1476 0.6152 0.087 Uiso 1 1 calc R A .
H17B H 0.9643 0.1009 0.6553 0.087 Uiso 1 1 calc R . .
H17C H 0.9001 0.1222 0.6276 0.087 Uiso 1 1 calc R . .
C18 C 0.79372(12) -0.20361(15) 0.67091(9) 0.0271(7) Uani 1 1 d . A .
C19 C 0.73959(13) -0.26504(15) 0.67145(9) 0.0319(7) Uani 1 1 d . . .
C20 C 0.72397(16) -0.29814(18) 0.70731(11) 0.0439(9) Uani 1 1 d . A .
H20 H 0.6869 -0.3380 0.7090 0.053 Uiso 1 1 calc R . .
C21 C 0.75951(18) -0.27576(19) 0.73976(11) 0.0530(10) Uani 1 1 d . . .
H21 H 0.7477 -0.3010 0.7633 0.064 Uiso 1 1 calc R A .
C22 C 0.81277(16) -0.21627(19) 0.73854(10) 0.0491(9) Uani 1 1 d . A .
H22 H 0.8374 -0.2010 0.7613 0.059 Uiso 1 1 calc R . .
C23 C 0.83068(14) -0.17827(17) 0.70383(10) 0.0347(8) Uani 1 1 d . . .
C24 C 0.70291(13) -0.29755(15) 0.63603(10) 0.0351(8) Uani 1 1 d . A .
H24 H 0.7222 -0.2662 0.6138 0.042 Uiso 1 1 calc R . .
C25 C 0.71496(15) -0.39660(16) 0.63083(11) 0.0491(10) Uani 1 1 d . . .
H25A H 0.7640 -0.4081 0.6303 0.074 Uiso 1 1 calc R A .
H25B H 0.6929 -0.4161 0.6069 0.074 Uiso 1 1 calc R . .
H25C H 0.6957 -0.4288 0.6520 0.074 Uiso 1 1 calc R . .
C26 C 0.62713(13) -0.27753(18) 0.63635(10) 0.0489(10) Uani 1 1 d . . .
H26A H 0.6069 -0.3088 0.6575 0.073 Uiso 1 1 calc R A .
H26B H 0.6053 -0.2968 0.6123 0.073 Uiso 1 1 calc R . .
H26C H 0.6204 -0.2140 0.6394 0.073 Uiso 1 1 calc R . .
C27 C 0.89019(13) -0.11435(19) 0.70221(10) 0.0438(9) Uani 1 1 d . A .
H27 H 0.8818 -0.0755 0.6796 0.053 Uiso 1 1 calc R . .
C28 C 0.95737(14) -0.1636(2) 0.69639(12) 0.0743(13) Uani 1 1 d . . .
H28A H 0.9661 -0.2043 0.7176 0.111 Uiso 1 1 calc R A .
H28B H 0.9947 -0.1211 0.6953 0.111 Uiso 1 1 calc R . .
H28C H 0.9540 -0.1969 0.6725 0.111 Uiso 1 1 calc R . .
C29 C 0.89734(14) -0.0545(2) 0.73727(10) 0.0533(10) Uani 1 1 d . . .
H29A H 0.8545 -0.0228 0.7407 0.080 Uiso 1 1 calc R A .
H29B H 0.9341 -0.0120 0.7337 0.080 Uiso 1 1 calc R . .
H29C H 0.9079 -0.0904 0.7599 0.080 Uiso 1 1 calc R . .
C30 C 0.64654(10) 0.07451(14) 0.63150(8) 0.0181(5) Uani 1 1 d . A .
C31 C 0.57339(12) 0.19740(15) 0.63688(9) 0.0320(7) Uani 1 1 d . A .
H31A H 0.5372 0.2004 0.6167 0.038 Uiso 1 1 calc R . .
H31B H 0.5808 0.2568 0.6479 0.038 Uiso 1 1 calc R . .
C32 C 0.55662(12) 0.13145(15) 0.66686(9) 0.0327(8) Uani 1 1 d . A .
H32A H 0.5723 0.1515 0.6925 0.039 Uiso 1 1 calc R . .
H32B H 0.5071 0.1193 0.6669 0.039 Uiso 1 1 calc R . .
C33 C 0.66846(11) 0.21245(14) 0.59366(9) 0.0237(7) Uani 1 1 d . A .
C34 C 0.71683(12) 0.27620(15) 0.60614(9) 0.0261(7) Uani 1 1 d . . .
C35 C 0.74287(13) 0.33075(16) 0.57771(10) 0.0347(8) Uani 1 1 d . A .
H35 H 0.7762 0.3737 0.5847 0.042 Uiso 1 1 calc R . .
C36 C 0.72171(14) 0.32386(17) 0.54057(10) 0.0396(9) Uani 1 1 d . . .
H36 H 0.7406 0.3617 0.5222 0.047 Uiso 1 1 calc R A .
C37 C 0.67318(13) 0.26256(16) 0.52923(9) 0.0325(7) Uani 1 1 d . A .
H37 H 0.6587 0.2590 0.5032 0.039 Uiso 1 1 calc R . .
C38 C 0.64523(12) 0.20551(15) 0.55589(9) 0.0261(7) Uani 1 1 d . . .
C39 C 0.73716(12) 0.28904(15) 0.64732(9) 0.0291(7) Uani 1 1 d . A .
H39 H 0.7193 0.2382 0.6620 0.035 Uiso 1 1 calc R . .
C40 C 0.81477(12) 0.29274(18) 0.65422(10) 0.0437(9) Uani 1 1 d . . .
H40A H 0.8358 0.2418 0.6421 0.066 Uiso 1 1 calc R A .
H40B H 0.8255 0.2916 0.6816 0.066 Uiso 1 1 calc R . .
H40C H 0.8325 0.3471 0.6433 0.066 Uiso 1 1 calc R . .
C41 C 0.70518(14) 0.37357(17) 0.66243(10) 0.0455(9) Uani 1 1 d . . .
H41A H 0.7211 0.4242 0.6479 0.068 Uiso 1 1 calc R A .
H41B H 0.7185 0.3810 0.6893 0.068 Uiso 1 1 calc R . .
H41C H 0.6555 0.3696 0.6597 0.068 Uiso 1 1 calc R . .
C42 C 0.59091(13) 0.14014(16) 0.54266(9) 0.0333(7) Uani 1 1 d . A .
H42 H 0.5787 0.1036 0.5650 0.040 Uiso 1 1 calc R . .
C43 C 0.61640(14) 0.07814(18) 0.51203(9) 0.0449(9) Uani 1 1 d . . .
H43A H 0.6258 0.1120 0.4891 0.067 Uiso 1 1 calc R A .
H43B H 0.5815 0.0337 0.5060 0.067 Uiso 1 1 calc R . .
H43C H 0.6582 0.0489 0.5214 0.067 Uiso 1 1 calc R . .
C44 C 0.52608(13) 0.18725(19) 0.52782(10) 0.0477(9) Uani 1 1 d . . .
H44A H 0.5099 0.2270 0.5475 0.072 Uiso 1 1 calc R A .
H44B H 0.4908 0.1435 0.5215 0.072 Uiso 1 1 calc R . .
H44C H 0.5362 0.2213 0.5050 0.072 Uiso 1 1 calc R . .
C45 C 0.57382(11) -0.02998(15) 0.66990(9) 0.0235(7) Uani 1 1 d . A .
C46 C 0.52611(12) -0.08003(15) 0.64791(9) 0.0279(7) Uani 1 1 d . . .
C47 C 0.50025(12) -0.15543(16) 0.66493(9) 0.0331(8) Uani 1 1 d . A .
H47 H 0.4671 -0.1898 0.6514 0.040 Uiso 1 1 calc R . .
C48 C 0.52167(13) -0.18093(16) 0.70069(10) 0.0360(8) Uani 1 1 d . . .
H48 H 0.5046 -0.2338 0.7112 0.043 Uiso 1 1 calc R A .
C49 C 0.56822(13) -0.13020(16) 0.72183(9) 0.0332(7) Uani 1 1 d . A .
H49 H 0.5828 -0.1486 0.7466 0.040 Uiso 1 1 calc R . .
C50 C 0.59359(12) -0.05185(15) 0.70661(9) 0.0262(7) Uani 1 1 d . . .
C51 C 0.50292(13) -0.05422(17) 0.60817(10) 0.0379(8) Uani 1 1 d . A .
H51 H 0.5401 -0.0184 0.5971 0.045 Uiso 1 1 calc R . .
C52 C 0.48969(15) -0.1328(2) 0.58188(10) 0.0509(9) Uani 1 1 d . . .
H52A H 0.5282 -0.1738 0.5841 0.076 Uiso 1 1 calc R A .
H52B H 0.4844 -0.1122 0.5556 0.076 Uiso 1 1 calc R . .
H52C H 0.4480 -0.1630 0.5891 0.076 Uiso 1 1 calc R . .
C53 C 0.43844(15) 0.00390(19) 0.60813(12) 0.0595(11) Uani 1 1 d . . .
H53A H 0.4024 -0.0269 0.6214 0.089 Uiso 1 1 calc R A .
H53B H 0.4230 0.0159 0.5818 0.089 Uiso 1 1 calc R . .
H53C H 0.4489 0.0596 0.6211 0.089 Uiso 1 1 calc R . .
C54 C 0.63950(12) 0.00693(15) 0.73178(9) 0.0291(6) Uani 1 1 d . A .
H54 H 0.6558 0.0567 0.7159 0.035 Uiso 1 1 calc R . .
C55 C 0.70165(13) -0.04334(19) 0.74732(9) 0.0433(9) Uani 1 1 d . . .
H55A H 0.6869 -0.0908 0.7640 0.065 Uiso 1 1 calc R A .
H55B H 0.7317 -0.0030 0.7618 0.065 Uiso 1 1 calc R . .
H55C H 0.7263 -0.0685 0.7262 0.065 Uiso 1 1 calc R . .
C56 C 0.60006(14) 0.04610(19) 0.76480(9) 0.0433(9) Uani 1 1 d . . .
H56A H 0.5841 -0.0016 0.7810 0.065 Uiso 1 1 calc R A .
H56B H 0.5610 0.0796 0.7546 0.065 Uiso 1 1 calc R . .
H56C H 0.6301 0.0852 0.7799 0.065 Uiso 1 1 calc R . .
C2A C 0.6816(6) -0.0723(7) 0.5839(3) 0.026(2) Uani 0.50 1 d PU A 1
H1 H 0.6984(10) -0.0711(12) 0.6493(5) 0.031(7) Uiso 1 1 d D A .

loop_
_atom_site_aniso_label
_atom_site_aniso_U_11
_atom_site_aniso_U_22
_atom_site_aniso_U_33
_atom_site_aniso_U_23
_atom_site_aniso_U_13
_atom_site_aniso_U_12
Ru1 0.02015(10) 0.01874(10) 0.01928(14) -0.00023(9) 0.00430(8) 0.00276(8)
Cl1 0.0250(16) 0.0353(17) 0.026(2) -0.0116(11) -0.0049(12) -0.0018(12)
Cl1A 0.0218(17) 0.0257(19) 0.029(2) -0.0051(13) -0.0086(14) -0.0017(12)
O1 0.0393(11) 0.0343(10) 0.0501(18) 0.0166(10) 0.0256(11) 0.0128(8)
O2 0.034(3) 0.033(3) 0.041(5) -0.016(3) -0.010(3) -0.005(2)
O2A 0.032(3) 0.043(3) 0.035(5) -0.019(2) -0.010(3) 0.000(2)
N1 0.0233(10) 0.0208(10) 0.0273(17) -0.0016(9) 0.0066(10) 0.0059(8)
N2 0.0251(11) 0.0225(10) 0.0257(18) 0.0006(10) 0.0028(10) 0.0069(8)
N3 0.0214(10) 0.0197(10) 0.0286(17) 0.0042(9) 0.0068(10) 0.0038(8)
N4 0.0219(10) 0.0220(10) 0.0220(16) 0.0021(9) 0.0055(10) 0.0059(8)
C1 0.0215(12) 0.0253(13) 0.033(2) -0.0035(12) 0.0041(13) 0.0066(10)
C2 0.015(4) 0.018(4) 0.024(6) -0.012(3) -0.010(3) -0.002(3)
C3 0.0195(12) 0.0211(12) 0.0217(19) -0.0052(11) -0.0015(11) -0.0012(9)
C4 0.0265(13) 0.0244(13) 0.043(2) -0.0029(13) 0.0073(13) 0.0091(10)
C5 0.0345(14) 0.0258(13) 0.035(2) -0.0005(12) 0.0080(14) 0.0100(11)
C6 0.0250(13) 0.0221(12) 0.034(2) 0.0009(12) 0.0129(13) 0.0063(10)
C7 0.0374(15) 0.0281(14) 0.030(2) -0.0027(13) 0.0146(15) 0.0104(11)
C8 0.0481(17) 0.0411(16) 0.034(2) 0.0073(15) 0.0170(16) 0.0144(14)
C9 0.0445(18) 0.0360(16) 0.064(3) 0.0163(17) 0.0299(19) 0.0085(14)
C10 0.0340(15) 0.0289(14) 0.061(3) 0.0001(16) 0.0192(17) 0.0009(12)
C11 0.0252(13) 0.0310(14) 0.041(2) -0.0043(14) 0.0125(14) 0.0053(11)
C12 0.0450(17) 0.0389(15) 0.030(2) -0.0044(14) 0.0056(15) 0.0047(13)
C13 0.068(2) 0.0498(18) 0.040(3) -0.0168(17) 0.0035(19) 0.0118(15)
C14 0.0528(19) 0.066(2) 0.039(3) -0.0052(18) 0.0018(18) 0.0102(16)
C15 0.0304(14) 0.0447(17) 0.048(3) -0.0069(15) 0.0082(15) -0.0092(12)
C16 0.0361(16) 0.064(2) 0.070(3) -0.0116(19) -0.0033(18) 0.0011(14)
C17 0.0437(18) 0.058(2) 0.073(3) -0.028(2) 0.0134(19) -0.0083(15)
C18 0.0329(14) 0.0248(13) 0.024(2) 0.0063(12) 0.0052(14) 0.0142(11)
C19 0.0423(16) 0.0210(13) 0.033(2) 0.0026(13) 0.0115(15) 0.0097(11)
C20 0.062(2) 0.0314(15) 0.040(3) 0.0087(15) 0.0160(19) 0.0094(13)
C21 0.082(2) 0.0390(17) 0.039(3) 0.0171(17) 0.023(2) 0.0190(17)
C22 0.069(2) 0.0510(19) 0.027(3) 0.0002(16) -0.0058(18) 0.0300(17)
C23 0.0409(16) 0.0346(15) 0.029(2) 0.0004(14) 0.0007(15) 0.0179(12)
C24 0.0400(15) 0.0234(13) 0.043(3) 0.0004(13) 0.0154(15) -0.0022(11)
C25 0.0577(19) 0.0279(15) 0.063(3) -0.0039(15) 0.0170(18) 0.0003(13)
C26 0.0395(16) 0.0423(17) 0.066(3) 0.0002(17) 0.0157(17) -0.0011(13)
C27 0.0313(15) 0.0609(19) 0.039(3) -0.0097(17) -0.0070(15) 0.0110(13)
C28 0.0347(18) 0.113(3) 0.074(4) -0.044(3) -0.0121(19) 0.0214(18)
C29 0.0432(18) 0.071(2) 0.044(3) -0.0121(19) -0.0150(17) 0.0118(15)
C30 0.0198(11) 0.0209(11) 0.0132(17) -0.0019(10) -0.0034(11) -0.0005(9)
C31 0.0279(13) 0.0294(13) 0.040(2) 0.0069(13) 0.0142(14) 0.0125(11)
C32 0.0323(14) 0.0298(13) 0.037(2) 0.0047(13) 0.0152(14) 0.0099(11)
C33 0.0246(12) 0.0189(11) 0.028(2) 0.0072(11) 0.0105(13) 0.0080(9)
C34 0.0292(13) 0.0203(12) 0.029(2) 0.0018(12) 0.0033(13) 0.0064(10)
C35 0.0355(15) 0.0272(13) 0.042(3) 0.0086(14) 0.0112(15) -0.0015(11)
C36 0.0448(17) 0.0331(15) 0.042(3) 0.0171(15) 0.0173(17) 0.0069(13)
C37 0.0386(15) 0.0363(15) 0.023(2) 0.0048(13) 0.0041(14) 0.0133(12)
C38 0.0281(13) 0.0276(13) 0.023(2) 0.0052(12) 0.0034(13) 0.0084(10)
C39 0.0321(14) 0.0220(12) 0.033(2) 0.0057(12) 0.0008(13) -0.0007(10)
C40 0.0356(15) 0.0421(16) 0.053(3) 0.0036(16) -0.0043(16) -0.0056(12)
C41 0.0520(18) 0.0397(16) 0.045(3) -0.0071(15) 0.0020(17) 0.0066(13)
C42 0.0395(16) 0.0370(15) 0.023(2) 0.0014(13) -0.0023(14) 0.0025(12)
C43 0.0520(18) 0.0401(16) 0.041(3) -0.0089(15) -0.0140(17) 0.0152(13)
C44 0.0350(16) 0.0600(19) 0.048(3) -0.0118(17) -0.0054(16) 0.0072(14)
C45 0.0193(12) 0.0232(12) 0.029(2) 0.0056(12) 0.0077(12) 0.0029(9)
C46 0.0254(13) 0.0290(13) 0.030(2) 0.0004(12) 0.0070(13) 0.0018(10)
C47 0.0282(14) 0.0321(14) 0.040(3) -0.0055(14) 0.0136(15) -0.0051(11)
C48 0.0432(16) 0.0257(14) 0.040(3) 0.0038(14) 0.0197(16) -0.0055(12)
C49 0.0422(16) 0.0326(14) 0.026(2) 0.0063(13) 0.0111(14) 0.0009(12)
C50 0.0234(12) 0.0287(13) 0.027(2) 0.0031(12) 0.0111(13) 0.0023(10)
C51 0.0302(15) 0.0405(16) 0.043(3) 0.0052(15) 0.0003(15) -0.0054(12)
C52 0.0457(18) 0.065(2) 0.041(3) -0.0027(18) -0.0103(17) -0.0062(15)
C53 0.0479(18) 0.060(2) 0.069(3) 0.0112(19) -0.0184(19) 0.0102(15)
C54 0.0295(13) 0.0340(14) 0.0241(19) 0.0040(13) 0.0036(12) 0.0007(11)
C55 0.0406(17) 0.0454(16) 0.044(3) 0.0129(16) -0.0034(16) 0.0031(13)
C56 0.0429(17) 0.0501(17) 0.037(3) -0.0052(16) 0.0111(16) -0.0052(13)
C2A 0.021(4) 0.031(5) 0.026(6) -0.008(3) -0.009(3) 0.001(3)

loop_
_atom_type_symbol
_atom_type_description
_atom_type_scat_dispersion_real
_atom_type_scat_dispersion_imag
_atom_type_scat_source
C C 0.0033 0.0016 'International Tables Vol C Tables 4.2.6.8 and 6.1.1.4'
H H 0.0000 0.0000 'International Tables Vol C Tables 4.2.6.8 and 6.1.1.4'
N N 0.0061 0.0033 'International Tables Vol C Tables 4.2.6.8 and 6.1.1.4'
O O 0.0106 0.0060 'International Tables Vol C Tables 4.2.6.8 and 6.1.1.4'
Cl Cl 0.1484 0.1585 'International Tables Vol C Tables 4.2.6.8 and 6.1.1.4'
Ru Ru -1.2594 0.8363 'International Tables Vol C Tables 4.2.6.8 and 6.1.1.4'

loop_
_geom_angle_atom_site_label_1
_geom_angle_atom_site_label_2
_geom_angle_atom_site_label_3
_geom_angle
_geom_angle_site_symmetry_1
_geom_angle_site_symmetry_3
_geom_angle_publ_flag
H1 Ru1 C2A 83.9(9) . . ?
H1 Ru1 C2 87.3(10) . . ?
C2A Ru1 C2 171.1(6) . . ?
H1 Ru1 C1 177.2(8) . . ?
C2A Ru1 C1 94.6(5) . . ?
C2 Ru1 C1 94.2(5) . . ?
H1 Ru1 C3 87.8(7) . . ?
C2A Ru1 C3 85.9(4) . . ?
C2 Ru1 C3 94.7(4) . . ?
C1 Ru1 C3 94.43(9) . . ?
H1 Ru1 C30 82.6(7) . . ?
C2A Ru1 C30 92.1(4) . . ?
C2 Ru1 C30 85.8(4) . . ?
C1 Ru1 C30 95.10(9) . . ?
C3 Ru1 C30 170.39(9) . . ?
H1 Ru1 Cl1 83.5(8) . . ?
C2A Ru1 Cl1 2.2(4) . . ?
C2 Ru1 Cl1 170.7(5) . . ?
C1 Ru1 Cl1 95.10(10) . . ?
C3 Ru1 Cl1 83.76(9) . . ?
C30 Ru1 Cl1 94.17(9) . . ?
H1 Ru1 Cl1A 87.2(8) . . ?
C2A Ru1 Cl1A 170.9(4) . . ?
C2 Ru1 Cl1A 0.7(5) . . ?
C1 Ru1 Cl1A 94.21(10) . . ?
C3 Ru1 Cl1A 95.44(9) . . ?
C30 Ru1 Cl1A 85.08(9) . . ?
Cl1 Ru1 Cl1A 170.69(9) . . ?
C3 N1 C6 129.75(18) . . ?
C3 N1 C4 113.8(2) . . ?
C6 N1 C4 113.91(18) . . ?
C3 N2 C18 131.70(19) . . ?
C3 N2 C5 113.3(2) . . ?
C18 N2 C5 114.91(19) . . ?
C30 N3 C45 131.41(18) . . ?
C30 N3 C32 112.79(18) . . ?
C45 N3 C32 115.76(18) . . ?
C30 N4 C33 129.36(19) . . ?
C30 N4 C31 113.27(18) . . ?
C33 N4 C31 115.17(17) . . ?
O1 C1 Ru1 179.6(2) . . ?
O2 C2 Ru1 179.3(16) . . ?
N1 C3 N2 105.12(18) . . ?
N1 C3 Ru1 127.53(18) . . ?
N2 C3 Ru1 126.49(17) . . ?
N1 C4 C5 101.85(18) . . ?
N2 C5 C4 101.95(18) . . ?
C7 C6 C11 122.3(3) . . ?
C7 C6 N1 118.9(2) . . ?
C11 C6 N1 118.4(3) . . ?
C6 C7 C8 117.7(3) . . ?
C6 C7 C12 122.9(3) . . ?
C8 C7 C12 119.2(3) . . ?
C9 C8 C7 120.7(3) . . ?
C10 C9 C8 120.6(3) . . ?
C9 C10 C11 121.9(3) . . ?
C10 C11 C6 116.7(3) . . ?
C10 C11 C15 120.2(3) . . ?
C6 C11 C15 123.1(3) . . ?
C7 C12 C14 113.0(2) . . ?
C7 C12 C13 110.0(2) . . ?
C14 C12 C13 109.5(3) . . ?
C11 C15 C16 111.0(3) . . ?
C11 C15 C17 112.4(3) . . ?
C16 C15 C17 109.5(2) . . ?
C23 C18 C19 122.6(3) . . ?
C23 C18 N2 118.7(2) . . ?
C19 C18 N2 117.8(3) . . ?
C20 C19 C18 115.9(3) . . ?
C20 C19 C24 121.0(3) . . ?
C18 C19 C24 123.0(3) . . ?
C21 C20 C19 122.9(3) . . ?
C20 C21 C22 120.2(3) . . ?
C21 C22 C23 120.5(3) . . ?
C18 C23 C22 117.9(3) . . ?
C18 C23 C27 121.4(3) . . ?
C22 C23 C27 120.7(3) . . ?
C19 C24 C26 111.7(2) . . ?
C19 C24 C25 110.5(2) . . ?
C26 C24 C25 110.6(2) . . ?
C23 C27 C29 113.3(3) . . ?
C23 C27 C28 111.1(2) . . ?
C29 C27 C28 109.9(2) . . ?
N3 C30 N4 105.54(18) . . ?
N3 C30 Ru1 126.17(16) . . ?
N4 C30 Ru1 127.73(16) . . ?
N4 C31 C32 101.53(18) . . ?
N3 C32 C31 101.59(19) . . ?
C38 C33 C34 122.8(2) . . ?
C38 C33 N4 119.6(2) . . ?
C34 C33 N4 117.2(3) . . ?
C35 C34 C33 116.0(3) . . ?
C35 C34 C39 121.2(2) . . ?
C33 C34 C39 122.7(2) . . ?
C36 C35 C34 122.0(3) . . ?
C35 C36 C37 120.9(3) . . ?
C36 C37 C38 120.4(3) . . ?
C33 C38 C37 117.9(2) . . ?
C33 C38 C42 123.0(2) . . ?
C37 C38 C42 119.1(3) . . ?
C34 C39 C41 110.2(2) . . ?
C34 C39 C40 112.7(2) . . ?
C41 C39 C40 109.4(2) . . ?
C38 C42 C43 112.0(2) . . ?
C38 C42 C44 111.5(2) . . ?
C43 C42 C44 109.6(3) . . ?
C50 C45 C46 122.9(2) . . ?
C50 C45 N3 119.1(2) . . ?
C46 C45 N3 117.5(3) . . ?
C47 C46 C45 116.7(3) . . ?
C47 C46 C51 120.6(3) . . ?
C45 C46 C51 122.7(2) . . ?
C48 C47 C46 121.4(3) . . ?
C47 C48 C49 120.7(2) . . ?
C48 C49 C50 120.1(3) . . ?
C45 C50 C49 118.0(3) . . ?
C45 C50 C54 123.0(2) . . ?
C49 C50 C54 118.9(3) . . ?
C46 C51 C52 113.5(2) . . ?
C46 C51 C53 111.8(3) . . ?
C52 C51 C53 108.9(3) . . ?
C55 C54 C50 111.4(2) . . ?
C55 C54 C56 109.9(3) . . ?
C50 C54 C56 111.1(2) . . ?
O2A C2A Ru1 178.9(14) . . ?

loop_
_geom_bond_atom_site_label_1
_geom_bond_atom_site_label_2
_geom_bond_distance
_geom_bond_site_symmetry_2
_geom_bond_publ_flag
Ru1 H1 1.595(9) . ?
Ru1 C2A 1.855(7) . ?
Ru1 C2 1.867(7) . ?
Ru1 C1 1.982(3) . ?
Ru1 C3 2.143(2) . ?
Ru1 C30 2.146(2) . ?
Ru1 Cl1 2.3922(19) . ?
Ru1 Cl1A 2.4086(19) . ?
O1 C1 1.140(3) . ?
O2 C2 1.179(8) . ?
O2A C2A 1.190(8) . ?
N1 C3 1.361(3) . ?
N1 C6 1.442(3) . ?
N1 C4 1.477(3) . ?
N2 C3 1.362(3) . ?
N2 C18 1.440(3) . ?
N2 C5 1.476(3) . ?
N3 C30 1.356(3) . ?
N3 C45 1.445(3) . ?
N3 C32 1.478(3) . ?
N4 C30 1.356(3) . ?
N4 C33 1.439(3) . ?
N4 C31 1.477(3) . ?
C4 C5 1.503(3) . ?
C6 C7 1.395(4) . ?
C6 C11 1.415(4) . ?
C7 C8 1.402(4) . ?
C7 C12 1.516(4) . ?
C8 C9 1.379(4) . ?
C9 C10 1.365(4) . ?
C10 C11 1.397(4) . ?
C11 C15 1.502(4) . ?
C12 C14 1.534(4) . ?
C12 C13 1.538(4) . ?
C15 C16 1.542(4) . ?
C15 C17 1.548(4) . ?
C18 C23 1.400(4) . ?
C18 C19 1.416(3) . ?
C19 C20 1.403(4) . ?
C19 C24 1.501(4) . ?
C20 C21 1.360(4) . ?
C21 C22 1.385(4) . ?
C22 C23 1.407(4) . ?
C23 C27 1.523(4) . ?
C24 C26 1.521(3) . ?
C24 C25 1.534(3) . ?
C27 C29 1.535(4) . ?
C27 C28 1.538(4) . ?
C31 C32 1.500(3) . ?
C33 C38 1.394(4) . ?
C33 C34 1.416(3) . ?
C34 C35 1.409(4) . ?
C34 C39 1.502(4) . ?
C35 C36 1.362(4) . ?
C36 C37 1.382(4) . ?
C37 C38 1.403(3) . ?
C38 C42 1.519(3) . ?
C39 C41 1.533(3) . ?
C39 C40 1.538(3) . ?
C42 C43 1.529(4) . ?
C42 C44 1.537(3) . ?
C45 C50 1.377(4) . ?
C45 C46 1.416(4) . ?
C46 C47 1.396(3) . ?
C46 C51 1.507(4) . ?
C47 C48 1.369(4) . ?
C48 C49 1.391(4) . ?
C49 C50 1.403(3) . ?
C50 C54 1.529(4) . ?
C51 C52 1.527(4) . ?
C51 C53 1.544(4) . ?
C54 C55 1.526(3) . ?
C54 C56 1.539(4) . ?
